data_7705225
loop_
_publ_author_name
'Pandit, Nithun Ranjan'
'Bej, Sourav'
'Mondal, Ananya'
'Ghosh, Meenakshi'
'Kostakis, George E.'
'Powell, Annie K.'
'Banerjee, Priyabrata'
'Biswas, Biplab'

_publ_section_title
;
 Exploratory studies on azido-bridged complexes (Ni<sup>2+</sup> and
 Mn<sup>2+</sup>) as dual colourimetric chemosensors for S<sup>2-</sup>
 and Ag<sup>+</sup>: combined experimental and theoretical outcomes with
 real field applications.
;
_journal_issue 37
_journal_name_full 'Dalton transactions (Cambridge, England : 2003)'
_journal_page_first 13090
_journal_page_last 13099
_journal_paper_doi 10.1039/d0dt02846k
_journal_volume 49
_journal_year 2020
_chemical_formula_moiety 'C20 H28 N16 Ni2 O2, 2(C3 H7 N O)'
_chemical_formula_sum 'C26 H42 N18 Ni2 O4'
_chemical_formula_weight 788.19
_space_group_crystal_system monoclinic
_space_group_IT_number 14
_space_group_name_Hall '-P 2ybc'
_space_group_name_H-M_alt 'P 1 21/c 1'
_atom_sites_solution_hydrogens mixed
_audit_creation_date 2020-02-03
_audit_creation_method
;
Olex2 1.2
(compiled 2018.05.29 svn.r3508 for OlexSys, GUI svn.r5506)
;
_audit_update_record
;
2020-02-03 deposited with the CCDC.	2020-08-19 downloaded from the CCDC.
;
_cell_angle_alpha 90
_cell_angle_beta 104.008(7)
_cell_angle_gamma 90
_cell_formula_units_Z 2
_cell_length_a 11.6224(9)
_cell_length_b 16.354(2)
_cell_length_c 10.1679(10)
_cell_measurement_reflns_used 2772
_cell_measurement_temperature 298(2)
_cell_measurement_theta_max 22.07
_cell_measurement_theta_min 1.80
_cell_volume 1875.2(3)
_computing_cell_refinement 'STOE X-AREA'
_computing_data_collection 'STOE X-AREA'
_computing_data_reduction 'STOE X-RED'
_computing_molecular_graphics 'Olex2 (Dolomanov et al., 2009)'
_computing_publication_material 'Olex2 (Dolomanov et al., 2009)'
_computing_structure_refinement 'ShelXL (Sheldrick, 2015)'
_computing_structure_solution 'SHELXS-97 (Sheldrick, 1990)'
_diffrn_ambient_temperature 298.15
_diffrn_detector_type STOE
_diffrn_measured_fraction_theta_full 0.996
_diffrn_measured_fraction_theta_max 0.989
_diffrn_measurement_device '2-circle goniometer'
_diffrn_measurement_device_type 'Bruker P4'
_diffrn_measurement_method '\w scans'
_diffrn_radiation_monochromator graphite
_diffrn_radiation_type MoK\a
_diffrn_radiation_wavelength 0.71073
_diffrn_reflns_av_R_equivalents 0.0438
_diffrn_reflns_av_unetI/netI 0.0663
_diffrn_reflns_Laue_measured_fraction_full 0.996
_diffrn_reflns_Laue_measured_fraction_max 0.989
_diffrn_reflns_limit_h_max 14
_diffrn_reflns_limit_h_min -14
_diffrn_reflns_limit_k_max 19
_diffrn_reflns_limit_k_min -17
_diffrn_reflns_limit_l_max 11
_diffrn_reflns_limit_l_min -12
_diffrn_reflns_number 9067
_diffrn_reflns_point_group_measured_fraction_full 0.996
_diffrn_reflns_point_group_measured_fraction_max 0.989
_diffrn_reflns_theta_full 25.000
_diffrn_reflns_theta_max 25.645
_diffrn_reflns_theta_min 2.491
_exptl_absorpt_coefficient_mu 1.061
_exptl_absorpt_correction_T_max 0.9489
_exptl_absorpt_correction_T_min 0.8657
_exptl_absorpt_correction_type empirical
_exptl_absorpt_process_details 'XPREP in SHELXTL 6.14 (BrukerAXS Inc., 2003)'
_exptl_crystal_colour yellow
_exptl_crystal_colour_primary yellow
_exptl_crystal_density_diffrn 1.396
_exptl_crystal_density_method 'not measured'
_exptl_crystal_description plate
_exptl_crystal_F_000 824
_exptl_crystal_size_max 0.14
_exptl_crystal_size_mid 0.11
_exptl_crystal_size_min 0.05
_refine_diff_density_max 0.151
_refine_diff_density_min -0.195
_refine_diff_density_rms 0.033
_refine_ls_extinction_method none
_refine_ls_goodness_of_fit_ref 0.881
_refine_ls_hydrogen_treatment mixed
_refine_ls_matrix_type full
_refine_ls_number_parameters 229
_refine_ls_number_reflns 3513
_refine_ls_number_restraints 1
_refine_ls_restrained_S_all 0.881
_refine_ls_R_factor_all 0.0884
_refine_ls_R_factor_gt 0.0378
_refine_ls_shift/su_max 0.001
_refine_ls_shift/su_mean 0.000
_refine_ls_structure_factor_coef Fsqd
_refine_ls_weighting_details 'w=1/[\s^2^(Fo^2^)+(0.0212P)^2^] where P=(Fo^2^+2Fc^2^)/3'
_refine_ls_weighting_scheme calc
_refine_ls_wR_factor_gt 0.0562
_refine_ls_wR_factor_ref 0.0664
_reflns_Friedel_coverage 0.000
_reflns_number_gt 2100
_reflns_number_total 3513
_reflns_threshold_expression 'I > 2\s(I)'
_cod_data_source_file d0dt02846k2.cif
_cod_data_source_block bi43fin
_cod_depositor_comments 'Adding full bibliography for 7705224--7705225.cif.'
_cod_database_code 7705225
_shelxl_version_number 2014-1
_shelx_space_group_comment
;
The symmetry employed for this shelxl refinement is uniquely defined
by the following loop, which should always be used as a source of
symmetry information in preference to the above space-group names.
They are only intended as comments.
;
_shelx_estimated_absorpt_t_max 0.949
_shelx_estimated_absorpt_t_min 0.866
_olex2_refinement_description
;
1. Fixed Uiso
 At 1.2 times of:
  All C(H) groups, All C(H,H) groups
 At 1.5 times of:
  All C(H,H,H) groups, All O(H) groups
2. Restrained distances
 O1-H1
 0.88 with sigma of 0.04
3.a Secondary CH2 refined with riding coordinates:
 C10(H10A,H10B)
3.b Me refined with riding coordinates:
 C8(H8A,H8B,H8C), C9(H9A,H9B,H9C), C12(H12A,H12B,H12C), C13(H13A,H13B,H13C)
3.c Aromatic/amide H refined with riding coordinates:
 C1(H1A), C2(H2), C3(H3), C4(H4), C6(H6), C11(H11)
;
_olex2_submission_special_instructions 'No special instructions were received'

loop_
_space_group_symop_operation_xyz
'x, y, z'
'-x, y+1/2, -z+1/2'
'-x, -y, -z'
'x, -y-1/2, z-1/2'

loop_
_atom_site_label
_atom_site_type_symbol
_atom_site_fract_x
_atom_site_fract_y
_atom_site_fract_z
_atom_site_U_iso_or_equiv
_atom_site_adp_type
_atom_site_occupancy
_atom_site_site_symmetry_order
_atom_site_calc_flag
_atom_site_refinement_flags_posn
_atom_site_refinement_flags_adp
_atom_site_refinement_flags_occupancy
_atom_site_disorder_assembly
_atom_site_disorder_group
Ni1 Ni 0.62049(3) 0.05100(2) 0.50425(4) 0.05772(13) Uani 1 1 d . . . . .
O1 O 0.72637(17) -0.05099(15) 0.4669(2) 0.0711(6) Uani 1 1 d D . . . .
H1 H 0.739(3) -0.085(2) 0.530(3) 0.107 Uiso 1 1 d DR . . . .
O2 O 0.7873(2) -0.15175(18) 0.6697(3) 0.1048(9) Uani 1 1 d . . . . .
N1 N 0.5565(2) 0.17081(16) 0.4883(3) 0.0615(7) Uani 1 1 d . . . . .
N2 N 0.70832(19) 0.09943(16) 0.3737(2) 0.0585(6) Uani 1 1 d . . . . .
N3 N 0.7589(2) 0.08189(19) 0.6713(3) 0.0793(9) Uani 1 1 d . . . . .
N4 N 0.8112(2) 0.1423(2) 0.6720(3) 0.0759(8) Uani 1 1 d . . . . .
N5 N 0.8605(3) 0.2044(2) 0.6720(4) 0.1228(13) Uani 1 1 d . . . . .
N6 N 0.5293(2) -0.00168(16) 0.6321(2) 0.0631(7) Uani 1 1 d . . . . .
N7 N 0.5700(2) -0.01668(15) 0.7497(3) 0.0599(6) Uani 1 1 d . . . . .
N8 N 0.6091(2) -0.02866(19) 0.8624(3) 0.0890(10) Uani 1 1 d . . . . .
N9 N 0.8719(3) -0.1695(3) 0.8899(4) 0.1079(11) Uani 1 1 d . . . . .
C1 C 0.4771(3) 0.2044(2) 0.5460(3) 0.0706(9) Uani 1 1 d . . . . .
H1A H 0.4367 0.1711 0.5940 0.085 Uiso 1 1 calc R . . . .
C2 C 0.4524(3) 0.2875(2) 0.5369(4) 0.0789(10) Uani 1 1 d . . . . .
H2 H 0.3970 0.3095 0.5794 0.095 Uiso 1 1 calc R . . . .
C3 C 0.5104(3) 0.3367(2) 0.4647(4) 0.0777(10) Uani 1 1 d . . . . .
H3 H 0.4945 0.3925 0.4572 0.093 Uiso 1 1 calc R . . . .
C4 C 0.5926(3) 0.3024(2) 0.4035(4) 0.0743(9) Uani 1 1 d . . . . .
H4 H 0.6333 0.3347 0.3545 0.089 Uiso 1 1 calc R . . . .
C5 C 0.6133(3) 0.2193(2) 0.4163(3) 0.0621(8) Uani 1 1 d . . . . .
C6 C 0.6986(3) 0.1760(2) 0.3560(3) 0.0656(8) Uani 1 1 d . . . . .
H6 H 0.7440 0.2038 0.3067 0.079 Uiso 1 1 calc R . . . .
C7 C 0.7898(2) 0.0460(2) 0.3225(3) 0.0645(8) Uani 1 1 d . . . . .
C8 C 0.7180(3) 0.0063(2) 0.1920(3) 0.0914(11) Uani 1 1 d . . . . .
H8A H 0.6934 0.0475 0.1238 0.137 Uiso 1 1 calc R . . . .
H8B H 0.6494 -0.0201 0.2094 0.137 Uiso 1 1 calc R . . . .
H8C H 0.7662 -0.0334 0.1610 0.137 Uiso 1 1 calc R . . . .
C9 C 0.8987(3) 0.0905(2) 0.2984(4) 0.0903(11) Uani 1 1 d . . . . .
H9A H 0.8740 0.1307 0.2285 0.135 Uiso 1 1 calc R . . . .
H9B H 0.9504 0.0518 0.2710 0.135 Uiso 1 1 calc R . . . .
H9C H 0.9400 0.1169 0.3806 0.135 Uiso 1 1 calc R . . . .
C10 C 0.8297(3) -0.0176(2) 0.4331(3) 0.0719(9) Uani 1 1 d . . . . .
H10A H 0.8737 -0.0607 0.4015 0.086 Uiso 1 1 calc R . . . .
H10B H 0.8809 0.0074 0.5125 0.086 Uiso 1 1 calc R . . . .
C11 C 0.8314(3) -0.1247(3) 0.7827(5) 0.0946(12) Uani 1 1 d . . . . .
H11 H 0.8364 -0.0682 0.7930 0.114 Uiso 1 1 calc R . . . .
C12 C 0.8602(5) -0.2582(4) 0.8794(6) 0.156(2) Uani 1 1 d . . . . .
H12A H 0.8180 -0.2727 0.7892 0.234 Uiso 1 1 calc R . . . .
H12B H 0.8173 -0.2775 0.9430 0.234 Uiso 1 1 calc R . . . .
H12C H 0.9376 -0.2826 0.8992 0.234 Uiso 1 1 calc R . . . .
C13 C 0.9322(6) -0.1339(5) 1.0181(6) 0.203(3) Uani 1 1 d . . . . .
H13A H 0.9320 -0.0754 1.0100 0.304 Uiso 1 1 calc R . . . .
H13B H 1.0125 -0.1533 1.0430 0.304 Uiso 1 1 calc R . . . .
H13C H 0.8921 -0.1494 1.0865 0.304 Uiso 1 1 calc R . . . .

loop_
_atom_site_aniso_label
_atom_site_aniso_U_11
_atom_site_aniso_U_22
_atom_site_aniso_U_33
_atom_site_aniso_U_23
_atom_site_aniso_U_13
_atom_site_aniso_U_12
Ni1 0.05651(19) 0.0625(2) 0.0518(2) 0.0034(2) 0.00846(14) -0.0046(2)
O1 0.0641(11) 0.0694(14) 0.0781(14) 0.0104(14) 0.0140(11) 0.0017(12)
O2 0.1062(19) 0.100(2) 0.104(2) 0.0294(19) 0.0163(17) 0.0031(16)
N1 0.0599(14) 0.0665(17) 0.0557(15) 0.0008(14) 0.0095(12) -0.0027(14)
N2 0.0516(13) 0.0667(17) 0.0535(14) 0.0031(13) 0.0057(11) -0.0012(12)
N3 0.0757(17) 0.090(2) 0.0637(17) 0.0050(16) 0.0010(14) -0.0228(16)
N4 0.0635(17) 0.098(3) 0.0634(17) -0.0149(18) 0.0090(14) -0.0075(17)
N5 0.107(3) 0.108(3) 0.145(3) -0.025(3) 0.014(2) -0.034(2)
N6 0.0616(14) 0.0770(18) 0.0479(15) 0.0045(13) 0.0076(12) -0.0113(13)
N7 0.0596(14) 0.0637(17) 0.0561(17) -0.0023(13) 0.0134(13) -0.0061(11)
N8 0.0934(18) 0.116(3) 0.0529(16) 0.0131(17) 0.0085(14) -0.0133(17)
N9 0.110(2) 0.129(3) 0.095(3) 0.037(3) 0.045(2) 0.039(2)
C1 0.067(2) 0.074(3) 0.071(2) -0.0065(19) 0.0181(18) -0.0065(17)
C2 0.074(2) 0.074(3) 0.088(3) -0.011(2) 0.0184(19) 0.005(2)
C3 0.084(2) 0.061(2) 0.084(2) -0.001(2) 0.012(2) 0.0058(19)
C4 0.081(2) 0.063(2) 0.077(2) 0.0061(19) 0.0156(19) -0.0052(18)
C5 0.0616(18) 0.061(2) 0.0611(19) 0.0050(17) 0.0101(16) -0.0016(16)
C6 0.0628(18) 0.073(2) 0.0618(19) 0.0120(18) 0.0160(16) -0.0052(17)
C7 0.0550(15) 0.075(2) 0.0631(17) 0.008(2) 0.0130(14) 0.0046(17)
C8 0.086(2) 0.116(3) 0.071(2) -0.017(2) 0.0168(19) 0.015(2)
C9 0.071(2) 0.101(3) 0.106(3) 0.022(2) 0.036(2) 0.0111(19)
C10 0.0577(17) 0.076(2) 0.082(2) 0.0068(19) 0.0162(16) 0.0035(15)
C11 0.079(3) 0.101(3) 0.111(3) 0.031(3) 0.037(3) 0.018(2)
C12 0.189(5) 0.133(5) 0.173(5) 0.075(4) 0.094(4) 0.069(4)
C13 0.201(6) 0.301(9) 0.103(4) -0.009(5) 0.032(4) 0.044(6)

loop_
_atom_type_symbol
_atom_type_description
_atom_type_scat_dispersion_real
_atom_type_scat_dispersion_imag
_atom_type_scat_source
C C 0.0033 0.0016 'International Tables Vol C Tables 4.2.6.8 and 6.1.1.4'
H H 0.0000 0.0000 'International Tables Vol C Tables 4.2.6.8 and 6.1.1.4'
N N 0.0061 0.0033 'International Tables Vol C Tables 4.2.6.8 and 6.1.1.4'
O O 0.0106 0.0060 'International Tables Vol C Tables 4.2.6.8 and 6.1.1.4'
Ni Ni 0.3393 1.1124 'International Tables Vol C Tables 4.2.6.8 and 6.1.1.4'

loop_
_geom_angle_atom_site_label_1
_geom_angle_atom_site_label_2
_geom_angle_atom_site_label_3
_geom_angle
_geom_angle_site_symmetry_1
_geom_angle_site_symmetry_3
_geom_angle_publ_flag
N1 Ni1 O1 156.65(10) . . ?
N1 Ni1 N3 91.47(10) . . ?
N1 Ni1 N6 94.95(9) . 3_656 ?
N2 Ni1 O1 77.72(10) . . ?
N2 Ni1 N1 78.95(11) . . ?
N2 Ni1 N3 91.55(10) . . ?
N2 Ni1 N6 100.72(9) . 3_656 ?
N2 Ni1 N6 177.91(10) . . ?
N3 Ni1 O1 88.31(10) . . ?
N3 Ni1 N6 167.04(11) . 3_656 ?
N6 Ni1 O1 100.99(10) . . ?
N6 Ni1 O1 90.21(9) 3_656 . ?
N6 Ni1 N1 102.36(11) . . ?
N6 Ni1 N3 90.06(10) . . ?
N6 Ni1 N6 77.58(10) . 3_656 ?
Ni1 O1 H1 113(3) . . ?
C10 O1 Ni1 107.10(19) . . ?
C10 O1 H1 116(3) . . ?
C1 N1 Ni1 128.8(2) . . ?
C1 N1 C5 118.7(3) . . ?
C5 N1 Ni1 112.4(2) . . ?
C6 N2 Ni1 116.0(2) . . ?
C6 N2 C7 125.4(3) . . ?
C7 N2 Ni1 118.0(2) . . ?
N4 N3 Ni1 120.5(2) . . ?
N3 N4 N5 177.9(4) . . ?
Ni1 N6 Ni1 102.42(10) . 3_656 ?
N7 N6 Ni1 129.9(2) . 3_656 ?
N7 N6 Ni1 125.21(19) . . ?
N8 N7 N6 178.1(3) . . ?
C11 N9 C12 119.4(5) . . ?
C11 N9 C13 121.7(5) . . ?
C13 N9 C12 118.9(5) . . ?
N1 C1 H1A 119.0 . . ?
N1 C1 C2 122.0(3) . . ?
C2 C1 H1A 119.0 . . ?
C1 C2 H2 120.3 . . ?
C3 C2 C1 119.4(4) . . ?
C3 C2 H2 120.3 . . ?
C2 C3 H3 120.4 . . ?
C2 C3 C4 119.1(3) . . ?
C4 C3 H3 120.4 . . ?
C3 C4 H4 120.6 . . ?
C3 C4 C5 118.8(4) . . ?
C5 C4 H4 120.6 . . ?
N1 C5 C4 122.0(3) . . ?
N1 C5 C6 114.2(3) . . ?
C4 C5 C6 123.8(3) . . ?
N2 C6 C5 117.7(3) . . ?
N2 C6 H6 121.2 . . ?
C5 C6 H6 121.2 . . ?
N2 C7 C8 107.2(2) . . ?
N2 C7 C9 113.7(3) . . ?
N2 C7 C10 104.6(2) . . ?
C9 C7 C8 111.2(3) . . ?
C10 C7 C8 110.8(3) . . ?
C10 C7 C9 109.2(2) . . ?
C7 C8 H8A 109.5 . . ?
C7 C8 H8B 109.5 . . ?
C7 C8 H8C 109.5 . . ?
H8A C8 H8B 109.5 . . ?
H8A C8 H8C 109.5 . . ?
H8B C8 H8C 109.5 . . ?
C7 C9 H9A 109.5 . . ?
C7 C9 H9B 109.5 . . ?
C7 C9 H9C 109.5 . . ?
H9A C9 H9B 109.5 . . ?
H9A C9 H9C 109.5 . . ?
H9B C9 H9C 109.5 . . ?
O1 C10 C7 108.4(2) . . ?
O1 C10 H10A 110.0 . . ?
O1 C10 H10B 110.0 . . ?
C7 C10 H10A 110.0 . . ?
C7 C10 H10B 110.0 . . ?
H10A C10 H10B 108.4 . . ?
O2 C11 N9 124.5(5) . . ?
O2 C11 H11 117.7 . . ?
N9 C11 H11 117.7 . . ?
N9 C12 H12A 109.5 . . ?
N9 C12 H12B 109.5 . . ?
N9 C12 H12C 109.5 . . ?
H12A C12 H12B 109.5 . . ?
H12A C12 H12C 109.5 . . ?
H12B C12 H12C 109.5 . . ?
N9 C13 H13A 109.5 . . ?
N9 C13 H13B 109.5 . . ?
N9 C13 H13C 109.5 . . ?
H13A C13 H13B 109.5 . . ?
H13A C13 H13C 109.5 . . ?
H13B C13 H13C 109.5 . . ?

loop_
_geom_bond_atom_site_label_1
_geom_bond_atom_site_label_2
_geom_bond_distance
_geom_bond_site_symmetry_2
_geom_bond_publ_flag
Ni1 O1 2.160(2) . ?
Ni1 N1 2.088(3) . ?
Ni1 N2 2.022(3) . ?
Ni1 N3 2.099(3) . ?
Ni1 N6 2.105(2) 3_656 ?
Ni1 N6 2.055(3) . ?
O1 H1 0.84(3) . ?
O1 C10 1.434(4) . ?
O2 C11 1.223(5) . ?
N1 C1 1.327(4) . ?
N1 C5 1.354(4) . ?
N2 C6 1.266(4) . ?
N2 C7 1.473(4) . ?
N3 N4 1.158(4) . ?
N4 N5 1.166(4) . ?
N6 Ni1 2.105(2) 3_656 ?
N6 N7 1.200(3) . ?
N7 N8 1.143(3) . ?
N9 C11 1.303(5) . ?
N9 C12 1.458(6) . ?
N9 C13 1.445(6) . ?
C1 H1A 0.9300 . ?
C1 C2 1.387(4) . ?
C2 H2 0.9300 . ?
C2 C3 1.372(5) . ?
C3 H3 0.9300 . ?
C3 C4 1.379(5) . ?
C4 H4 0.9300 . ?
C4 C5 1.382(4) . ?
C5 C6 1.468(4) . ?
C6 H6 0.9300 . ?
C7 C8 1.531(4) . ?
C7 C9 1.530(4) . ?
C7 C10 1.520(4) . ?
C8 H8A 0.9600 . ?
C8 H8B 0.9600 . ?
C8 H8C 0.9600 . ?
C9 H9A 0.9600 . ?
C9 H9B 0.9600 . ?
C9 H9C 0.9600 . ?
C10 H10A 0.9700 . ?
C10 H10B 0.9700 . ?
C11 H11 0.9300 . ?
C12 H12A 0.9600 . ?
C12 H12B 0.9600 . ?
C12 H12C 0.9600 . ?
C13 H13A 0.9600 . ?
C13 H13B 0.9600 . ?
C13 H13C 0.9600 . ?

loop_
_geom_hbond_atom_site_label_D
_geom_hbond_atom_site_label_H
_geom_hbond_atom_site_label_A
_geom_hbond_distance_DH
_geom_hbond_distance_HA
_geom_hbond_distance_DA
_geom_hbond_angle_DHA
_geom_hbond_site_symmetry_A
O1 H1 O2 0.84(3) 1.77(3) 2.600(3) 172(4) .
